data_1568111
loop_
_publ_author_name
'Karges, Johannes'
'Giardini, Miriam A.'
'Blacque, Olivier'
'Woodworth, Brendon'
'Siqueira-Neto, Jair L'
'Cohen, Seth M.'

_publ_section_title
;
 Enantioselective inhibition of the SARS-CoV-2 main protease with
 rhenium(i) picolinic acid complexes.
;
_journal_issue 3
_journal_name_full 'Chemical science'
_journal_page_first 711
_journal_page_last 720
_journal_paper_doi 10.1039/d2sc05473f
_journal_volume 14
_journal_year 2023
_chemical_formula_moiety 'C10 H8 N O7 Re, H2 O'
_chemical_formula_sum 'C10 H10 N O8 Re'
_chemical_formula_weight 458.39
_space_group_crystal_system monoclinic
_space_group_IT_number 15
_space_group_name_Hall '-I 2ya'
_space_group_name_H-M_alt 'I 1 2/a 1'
_atom_sites_solution_hydrogens mixed
_atom_sites_solution_primary dual
_audit_creation_date 2021-03-04
_audit_creation_method
;
Olex2 1.3
(compiled 2020.11.12 svn.r5f609507 for OlexSys, GUI svn.r6272)
;
_audit_update_record
;
2022-09-06 deposited with the CCDC.	2022-12-13 downloaded from the CCDC.
;
_cell_angle_alpha 90
_cell_angle_beta 93.4570(10)
_cell_angle_gamma 90
_cell_formula_units_Z 8
_cell_length_a 8.88210(10)
_cell_length_b 11.1360(2)
_cell_length_c 26.3990(4)
_cell_measurement_reflns_used 11907
_cell_measurement_temperature 160(1)
_cell_measurement_theta_max 76.3530
_cell_measurement_theta_min 3.3060
_cell_volume 2606.40(7)
_computing_cell_refinement 'CrysAlisPro 1.171.40.68a (Rigaku OD, 2019)'
_computing_data_collection 'CrysAlisPro 1.171.40.68a (Rigaku OD, 2019)'
_computing_data_reduction 'CrysAlisPro 1.171.40.68a (Rigaku OD, 2019)'
_computing_molecular_graphics 'Olex2 1.3 (Dolomanov et al., 2009)'
_computing_publication_material 'Olex2 1.3 (Dolomanov et al., 2009)'
_computing_structure_refinement 'SHELXL 2018/3 (Sheldrick, 2015b)'
_computing_structure_solution 'SHELXT (Sheldrick, 2015a)'
_diffrn_ambient_environment N~2~
_diffrn_ambient_temperature 160(1)
_diffrn_detector 'CCD plate'
_diffrn_detector_area_resol_mean 10.3801
_diffrn_detector_type Atlas
_diffrn_measured_fraction_theta_full 0.999
_diffrn_measured_fraction_theta_max 0.998
_diffrn_measurement_details
;
List of Runs (angles in degrees, time in seconds):

  # Type    Start    End  Width  t~exp~   \w     \q     \k     \f   Frames
#--------------------------------------------------------------------------
  1  \w    -87.00  -7.00   0.80    1.00    --  -42.49 125.00 -60.00  100
  2  \w   -115.00 -20.60   0.80    1.00    --  -42.49 -37.00 150.00  118
  3  \w     20.00 114.40   0.80    1.00    --   42.49  37.00-120.00  118
  4  \w     27.00  97.40   0.80    1.00    --   42.49-125.00-180.00   88
  5  \w     30.00 106.00   0.80    2.00    --  111.00 -94.00-120.00   95
  6  \w    103.00 177.40   0.80    2.00    --  111.00  77.00 -60.00   93
  7  \w     30.00 106.00   0.80    2.00    --  111.00 -94.00-180.00   95
  8  \w     37.00 141.00   0.80    2.00    --  111.00 -77.00-180.00  130
  9  \w     30.00 106.00   0.80    2.00    --  111.00 -94.00 -30.00   95
 10  \w    103.00 177.40   0.80    2.00    --  111.00  77.00-150.00   93
 11  \w     40.00 134.40   0.80    2.00    --  111.00 -45.00 -30.00  118
 12  \w    104.00 177.60   0.80    2.00    --  111.00 111.00 -60.00   92
 13  \w    103.00 177.40   0.80    2.00    --  111.00  77.00 -30.00   93
 14  \w     36.00 134.40   0.80    2.00    --  111.00 -30.00-180.00  123
 15  \w   -113.00 -17.00   0.80    1.00    --  -42.49 -57.00  60.00  120
 16  \w   -113.00 -17.00   0.80    1.00    --  -42.49 -57.00   0.00  120
 17  \w    -30.00  64.40   0.80    1.00    --   42.49 -37.00-150.00  118
 18  \w     16.00 112.00   0.80    1.00    --   42.49  57.00 -30.00  120
 19  \w     87.00 177.40   0.80    2.00    --  111.00  30.00  60.00  113
 20  \w     83.00 136.60   0.80    2.00    --  111.00  61.00 -90.00   67
 21  \w     87.00 177.40   0.80    2.00    --  111.00  45.00 150.00  113
;
_diffrn_measurement_device 'four-circle diffractometer'
_diffrn_measurement_device_type 'SuperNova, Dual, Cu at home/near, Atlas'
_diffrn_measurement_method '\w scans'
_diffrn_orient_matrix_type 'CrysAlisPro convention (1999,Acta A55,543-557)'
_diffrn_orient_matrix_UB_11 -0.1284043000
_diffrn_orient_matrix_UB_12 0.0882042000
_diffrn_orient_matrix_UB_13 0.0102333000
_diffrn_orient_matrix_UB_21 0.1170045000
_diffrn_orient_matrix_UB_22 0.0987577000
_diffrn_orient_matrix_UB_23 0.0136007000
_diffrn_orient_matrix_UB_31 -0.0061441000
_diffrn_orient_matrix_UB_32 0.0399786000
_diffrn_orient_matrix_UB_33 -0.0559221000
_diffrn_radiation_monochromator mirror
_diffrn_radiation_probe x-ray
_diffrn_radiation_type 'Cu K\a'
_diffrn_radiation_wavelength 1.54184
_diffrn_reflns_av_R_equivalents 0.0227
_diffrn_reflns_av_unetI/netI 0.0108
_diffrn_reflns_Laue_measured_fraction_full 0.999
_diffrn_reflns_Laue_measured_fraction_max 0.998
_diffrn_reflns_limit_h_max 11
_diffrn_reflns_limit_h_min -11
_diffrn_reflns_limit_k_max 13
_diffrn_reflns_limit_k_min -13
_diffrn_reflns_limit_l_max 28
_diffrn_reflns_limit_l_min -32
_diffrn_reflns_number 13294
_diffrn_reflns_point_group_measured_fraction_full 0.999
_diffrn_reflns_point_group_measured_fraction_max 0.998
_diffrn_reflns_theta_full 67.684
_diffrn_reflns_theta_max 74.503
_diffrn_reflns_theta_min 3.354
_diffrn_source 'micro-focus sealed X-ray tube'
_diffrn_source_type 'SuperNova (Cu) X-ray Source'
_exptl_absorpt_coefficient_mu 18.634
_exptl_absorpt_correction_T_max 0.426
_exptl_absorpt_correction_T_min 0.086
_exptl_absorpt_correction_type analytical
_exptl_absorpt_process_details
;
CrysAlisPro 1.171.40.68a (Rigaku Oxford Diffraction, 2019)
Analytical numeric absorption correction using a multifaceted crystal
model based on expressions derived by R.C. Clark & J.S. Reid.
(Clark, R. C. & Reid, J. S. (1995). Acta Cryst. A51, 887-897)
Empirical absorption correction using spherical harmonics,
 implemented in SCALE3 ABSPACK scaling algorithm.
;
_exptl_crystal_colour yellow
_exptl_crystal_density_diffrn 2.336
_exptl_crystal_description plate
_exptl_crystal_F_000 1728
_exptl_crystal_size_max 0.20
_exptl_crystal_size_mid 0.16
_exptl_crystal_size_min 0.07
_refine_diff_density_max 0.613
_refine_diff_density_min -0.728
_refine_diff_density_rms 0.091
_refine_ls_extinction_coef 0.000191(9)
_refine_ls_extinction_expression Fc^*^=kFc[1+0.001xFc^2^\l^3^/sin(2\q)]^-1/4^
_refine_ls_extinction_method 'SHELXL-2018/3 (Sheldrick 2018)'
_refine_ls_goodness_of_fit_ref 1.156
_refine_ls_hydrogen_treatment mixed
_refine_ls_matrix_type full
_refine_ls_number_parameters 197
_refine_ls_number_reflns 2652
_refine_ls_number_restraints 3
_refine_ls_restrained_S_all 1.155
_refine_ls_R_factor_all 0.0165
_refine_ls_R_factor_gt 0.0164
_refine_ls_shift/su_max 0.002
_refine_ls_shift/su_mean 0.000
_refine_ls_structure_factor_coef Fsqd
_refine_ls_weighting_details 'w=1/[\s^2^(Fo^2^)+(0.0211P)^2^+6.5021P] where P=(Fo^2^+2Fc^2^)/3'
_refine_ls_weighting_scheme calc
_refine_ls_wR_factor_gt 0.0419
_refine_ls_wR_factor_ref 0.0420
_reflns_Friedel_coverage 0.000
_reflns_number_gt 2640
_reflns_number_total 2652
_reflns_threshold_expression 'I > 2\s(I)'
_cod_data_source_file d2sc05473f2.cif
_cod_data_source_block 39
_cod_depositor_comments 'Adding full bibliography for 1568094--1568122.cif.'
_cod_database_code 1568111
_shelx_shelxl_version_number 2018/3
_shelx_space_group_comment
;
The symmetry employed for this shelxl refinement is uniquely defined
by the following loop, which should always be used as a source of
symmetry information in preference to the above space-group names.
They are only intended as comments.
;
_shelx_estimated_absorpt_t_max 0.355
_shelx_estimated_absorpt_t_min 0.118
_olex2_refinement_description
;
1. Fixed Uiso
 At 1.2 times of:
  All C(H) groups
 At 1.5 times of:
  All C(H,H,H,H) groups, All O(H,H) groups
2. Restrained distances
 O8-H8A \\sim O8-H8C \\sim O8-H8B
 with sigma of 0.005
3. Others
 Fixed Sof: H8B(0.5) H8A(0.5)
4.a Free rotating group:
 O8(H8B,H8C)
4.b Aromatic/amide H refined with riding coordinates:
 C5(H5), C6(H6), C7(H7)
4.c Idealised Me refined as rotating group:
 C10(H10A,H10B,H10C)
;

loop_
_space_group_symop_operation_xyz
'x, y, z'
'-x+1/2, y, -z'
'x+1/2, y+1/2, z+1/2'
'-x+1, y+1/2, -z+1/2'
'-x, -y, -z'
'x-1/2, -y, z'
'-x+1/2, -y+1/2, -z+1/2'
'x, -y+1/2, z+1/2'

loop_
_atom_site_label
_atom_site_type_symbol
_atom_site_fract_x
_atom_site_fract_y
_atom_site_fract_z
_atom_site_U_iso_or_equiv
_atom_site_adp_type
_atom_site_occupancy
_atom_site_site_symmetry_order
_atom_site_calc_flag
_atom_site_refinement_flags_posn
_atom_site_refinement_flags_adp
_atom_site_refinement_flags_occupancy
_atom_site_disorder_assembly
_atom_site_disorder_group
Re1 Re 0.37362(2) 0.18385(2) 0.62683(2) 0.01962(6) Uani 1 1 d . . . . .
O1 O 0.3862(3) -0.0905(2) 0.62271(9) 0.0425(6) Uani 1 1 d . . . . .
O2 O 0.6410(3) 0.1719(2) 0.70519(9) 0.0408(6) Uani 1 1 d . . . . .
O3 O 0.1594(3) 0.1588(2) 0.71244(9) 0.0422(5) Uani 1 1 d . . . . .
O4 O 0.5181(2) 0.20872(19) 0.56353(8) 0.0252(4) Uani 1 1 d . . . . .
H4A H 0.553(5) 0.145(4) 0.5538(16) 0.047(12) Uiso 1 1 d . . . . .
H4B H 0.487(5) 0.241(4) 0.5386(16) 0.048(12) Uiso 1 1 d . . . . .
O5 O 0.5150(2) 0.41957(18) 0.68280(7) 0.0295(4) Uani 1 1 d . . . . .
O6 O 0.0758(2) 0.33911(18) 0.51616(7) 0.0251(4) Uani 1 1 d . . . . .
O7 O 0.2006(2) 0.20930(17) 0.56749(7) 0.0228(4) Uani 1 1 d . . . . .
O8 O 0.6288(3) 0.0071(2) 0.52839(9) 0.0354(5) Uani 1 1 d DG . . . .
H8B H 0.709479 0.022754 0.512452 0.053 Uiso 0.5 1 d DG U P A -1
H8C H 0.644010 -0.064695 0.540650 0.053 Uiso 1 1 d DG U . . .
N1 N 0.3475(2) 0.3801(2) 0.61844(8) 0.0186(4) Uani 1 1 d . . . . .
C1 C 0.3818(3) 0.0129(3) 0.62425(10) 0.0306(6) Uani 1 1 d . . . . .
C2 C 0.5413(4) 0.1766(2) 0.67596(12) 0.0294(6) Uani 1 1 d . . . . .
C3 C 0.2410(4) 0.1690(3) 0.68036(11) 0.0288(6) Uani 1 1 d . . . . .
C4 C 0.4196(3) 0.4647(2) 0.64646(9) 0.0209(5) Uani 1 1 d . . . . .
C5 C 0.3949(3) 0.5874(3) 0.63767(11) 0.0272(6) Uani 1 1 d . . . . .
H5 H 0.447152 0.646077 0.658118 0.033 Uiso 1 1 calc R U . . .
C6 C 0.2943(3) 0.6211(2) 0.59914(12) 0.0300(6) Uani 1 1 d . . . . .
H6 H 0.276610 0.703808 0.592373 0.036 Uiso 1 1 calc R U . . .
C7 C 0.2173(3) 0.5337(2) 0.56961(10) 0.0256(5) Uani 1 1 d . . . . .
H7 H 0.146691 0.555738 0.542752 0.031 Uiso 1 1 calc R U . . .
C8 C 0.2466(3) 0.4159(2) 0.58057(9) 0.0204(5) Uani 1 1 d . . . . .
C9 C 0.1665(3) 0.3157(2) 0.55189(10) 0.0202(5) Uani 1 1 d . . . . .
C10 C 0.5907(3) 0.5000(3) 0.71829(11) 0.0336(6) Uani 1 1 d . . . . .
H10A H 0.654962 0.554798 0.700132 0.050 Uiso 1 1 calc R U . . .
H10B H 0.652998 0.453770 0.743200 0.050 Uiso 1 1 calc R U . . .
H10C H 0.515853 0.546556 0.735783 0.050 Uiso 1 1 calc R U . . .
H8A H 0.562(6) -0.007(8) 0.504(2) 0.050 Uiso 0.5 1 d D U P B -2

loop_
_atom_site_aniso_label
_atom_site_aniso_U_11
_atom_site_aniso_U_22
_atom_site_aniso_U_33
_atom_site_aniso_U_23
_atom_site_aniso_U_13
_atom_site_aniso_U_12
Re1 0.02415(8) 0.01661(8) 0.01764(8) 0.00189(3) -0.00269(5) -0.00164(4)
O1 0.0556(15) 0.0162(11) 0.0546(15) 0.0041(9) -0.0050(12) 0.0010(9)
O2 0.0356(12) 0.0472(14) 0.0372(12) 0.0092(10) -0.0177(10) -0.0021(9)
O3 0.0415(13) 0.0546(14) 0.0313(12) 0.0065(10) 0.0094(10) -0.0043(11)
O4 0.0291(10) 0.0237(9) 0.0227(10) 0.0031(8) 0.0002(8) 0.0049(8)
O5 0.0360(11) 0.0279(10) 0.0230(9) -0.0042(8) -0.0111(8) -0.0037(8)
O6 0.0253(10) 0.0258(9) 0.0232(9) -0.0041(7) -0.0053(7) 0.0046(7)
O7 0.0277(9) 0.0167(8) 0.0231(9) -0.0015(7) -0.0058(7) -0.0017(7)
O8 0.0385(11) 0.0279(11) 0.0395(12) 0.0052(9) 0.0003(9) 0.0063(9)
N1 0.0211(10) 0.0165(10) 0.0182(9) -0.0023(8) 0.0005(8) -0.0002(8)
C1 0.0333(15) 0.0287(17) 0.0290(15) 0.0038(11) -0.0040(12) -0.0015(11)
C2 0.0333(16) 0.0270(15) 0.0276(14) 0.0065(10) 0.0007(12) -0.0017(11)
C3 0.0358(16) 0.0251(13) 0.0248(14) 0.0025(10) -0.0043(12) -0.0015(11)
C4 0.0221(11) 0.0221(12) 0.0185(11) -0.0056(9) 0.0005(9) -0.0020(9)
C5 0.0255(13) 0.0229(13) 0.0331(13) -0.0116(11) 0.0006(10) -0.0036(10)
C6 0.0306(14) 0.0184(12) 0.0408(16) -0.0008(11) 0.0003(12) 0.0044(11)
C7 0.0260(13) 0.0223(13) 0.0280(13) -0.0023(10) -0.0016(10) 0.0026(10)
C8 0.0202(11) 0.0218(12) 0.0192(11) -0.0018(9) 0.0011(9) 0.0002(9)
C9 0.0213(12) 0.0198(13) 0.0194(12) -0.0026(9) 0.0012(10) 0.0006(9)
C10 0.0342(15) 0.0399(16) 0.0259(14) -0.0139(12) -0.0061(11) -0.0052(13)

loop_
_atom_type_symbol
_atom_type_description
_atom_type_scat_dispersion_real
_atom_type_scat_dispersion_imag
_atom_type_scat_source
C C 0.0181 0.0091 'International Tables Vol C Tables 4.2.6.8 and 6.1.1.4'
H H 0.0000 0.0000 'International Tables Vol C Tables 4.2.6.8 and 6.1.1.4'
N N 0.0311 0.0180 'International Tables Vol C Tables 4.2.6.8 and 6.1.1.4'
O O 0.0492 0.0322 'International Tables Vol C Tables 4.2.6.8 and 6.1.1.4'
Re Re -5.2083 5.8923 'International Tables Vol C Tables 4.2.6.8 and 6.1.1.4'

loop_
_exptl_crystal_face_index_h
_exptl_crystal_face_index_k
_exptl_crystal_face_index_l
_exptl_crystal_face_perp_dist
0 -1 -1 0.0407
0 1 1 0.0347
0 -5 3 0.0469
0 5 -3 0.0229
1 0 0 0.0870
-1 0 0 0.1030
0 1 -5 0.0704
0 -1 5 0.0704

loop_
_geom_angle_atom_site_label_1
_geom_angle_atom_site_label_2
_geom_angle_atom_site_label_3
_geom_angle
_geom_angle_site_symmetry_1
_geom_angle_site_symmetry_3
_geom_angle_publ_flag
O4 Re1 N1 82.00(8) . . ?
O7 Re1 O4 81.53(8) . . ?
O7 Re1 N1 74.31(8) . . ?
C1 Re1 O4 94.23(10) . . ?
C1 Re1 O7 97.65(9) . . ?
C1 Re1 N1 171.51(10) . . ?
C1 Re1 C2 87.26(12) . . ?
C2 Re1 O4 93.14(11) . . ?
C2 Re1 O7 172.97(10) . . ?
C2 Re1 N1 100.50(10) . . ?
C3 Re1 O4 176.86(10) . . ?
C3 Re1 O7 96.07(11) . . ?
C3 Re1 N1 95.42(10) . . ?
C3 Re1 C1 88.08(12) . . ?
C3 Re1 C2 89.09(13) . . ?
Re1 O4 H4A 112(3) . . ?
Re1 O4 H4B 120(3) . . ?
H4A O4 H4B 105(4) . . ?
C4 O5 C10 119.0(2) . . ?
C9 O7 Re1 120.03(17) . . ?
H8B O8 H8C 104.5 . . ?
H8C O8 H8A 101.7 . . ?
C4 N1 Re1 126.71(17) . . ?
C4 N1 C8 118.2(2) . . ?
C8 N1 Re1 115.11(17) . . ?
O1 C1 Re1 179.7(3) . . ?
O2 C2 Re1 179.8(3) . . ?
O3 C3 Re1 179.0(3) . . ?
O5 C4 C5 124.8(2) . . ?
N1 C4 O5 113.2(2) . . ?
N1 C4 C5 122.0(2) . . ?
C4 C5 H5 120.7 . . ?
C6 C5 C4 118.7(3) . . ?
C6 C5 H5 120.7 . . ?
C5 C6 H6 120.0 . . ?
C5 C6 C7 120.1(3) . . ?
C7 C6 H6 120.0 . . ?
C6 C7 H7 121.0 . . ?
C8 C7 C6 118.0(2) . . ?
C8 C7 H7 121.0 . . ?
N1 C8 C7 123.1(2) . . ?
N1 C8 C9 115.0(2) . . ?
C7 C8 C9 121.9(2) . . ?
O6 C9 O7 124.9(2) . . ?
O6 C9 C8 119.8(2) . . ?
O7 C9 C8 115.3(2) . . ?
O5 C10 H10A 109.5 . . ?
O5 C10 H10B 109.5 . . ?
O5 C10 H10C 109.5 . . ?
H10A C10 H10B 109.5 . . ?
H10A C10 H10C 109.5 . . ?
H10B C10 H10C 109.5 . . ?

loop_
_geom_bond_atom_site_label_1
_geom_bond_atom_site_label_2
_geom_bond_distance
_geom_bond_site_symmetry_2
_geom_bond_publ_flag
Re1 O4 2.185(2) . ?
Re1 O7 2.1459(18) . ?
Re1 N1 2.208(2) . ?
Re1 C1 1.906(3) . ?
Re1 C2 1.916(3) . ?
Re1 C3 1.900(3) . ?
O1 C1 1.153(4) . ?
O2 C2 1.141(4) . ?
O3 C3 1.153(4) . ?
O4 H4A 0.82(5) . ?
O4 H4B 0.79(4) . ?
O5 C4 1.339(3) . ?
O5 C10 1.434(3) . ?
O6 C9 1.231(3) . ?
O7 C9 1.284(3) . ?
O8 H8B 0.8699 . ?
O8 H8C 0.8703 . ?
O8 H8A 0.871(5) . ?
N1 C4 1.337(3) . ?
N1 C8 1.361(3) . ?
C4 C5 1.402(4) . ?
C5 H5 0.9500 . ?
C5 C6 1.365(4) . ?
C6 H6 0.9500 . ?
C6 C7 1.399(4) . ?
C7 H7 0.9500 . ?
C7 C8 1.365(4) . ?
C8 C9 1.504(3) . ?
C10 H10A 0.9800 . ?
C10 H10B 0.9800 . ?
C10 H10C 0.9800 . ?

loop_
_geom_hbond_atom_site_label_D
_geom_hbond_atom_site_label_H
_geom_hbond_atom_site_label_A
_geom_hbond_distance_DH
_geom_hbond_distance_HA
_geom_hbond_distance_DA
_geom_hbond_angle_DHA
_geom_hbond_site_symmetry_A
_geom_hbond_publ_flag
O4 H4A O8 0.82(5) 1.82(5) 2.642(3) 176(4) . yes
O4 H4B O6 0.79(4) 1.87(5) 2.649(3) 172(5) 2_556 yes
C6 H6 O4 0.95 2.57 3.197(3) 124.0 6_565 yes

loop_
_geom_torsion_atom_site_label_1
_geom_torsion_atom_site_label_2
_geom_torsion_atom_site_label_3
_geom_torsion_atom_site_label_4
_geom_torsion
_geom_torsion_site_symmetry_1
_geom_torsion_site_symmetry_2
_geom_torsion_site_symmetry_3
_geom_torsion_site_symmetry_4
_geom_torsion_publ_flag
Re1 O7 C9 O6 175.4(2) . . . . ?
Re1 O7 C9 C8 -4.5(3) . . . . ?
Re1 N1 C4 O5 -0.4(3) . . . . ?
Re1 N1 C4 C5 179.66(18) . . . . ?
Re1 N1 C8 C7 -179.3(2) . . . . ?
Re1 N1 C8 C9 1.8(3) . . . . ?
O5 C4 C5 C6 179.9(3) . . . . ?
N1 C4 C5 C6 -0.2(4) . . . . ?
N1 C8 C9 O6 -178.3(2) . . . . ?
N1 C8 C9 O7 1.6(3) . . . . ?
C4 N1 C8 C7 0.8(4) . . . . ?
C4 N1 C8 C9 -178.1(2) . . . . ?
C4 C5 C6 C7 0.5(4) . . . . ?
C5 C6 C7 C8 -0.2(4) . . . . ?
C6 C7 C8 N1 -0.4(4) . . . . ?
C6 C7 C8 C9 178.4(2) . . . . ?
C7 C8 C9 O6 2.8(4) . . . . ?
C7 C8 C9 O7 -177.3(2) . . . . ?
C8 N1 C4 O5 179.5(2) . . . . ?
C8 N1 C4 C5 -0.4(4) . . . . ?
C10 O5 C4 N1 -175.0(2) . . . . ?
C10 O5 C4 C5 4.9(4) . . . . ?
